data_1006012
loop_
_publ_author_name
'Fuertes, A'
'Miravitilles, C'
'Gonzales-Calbet, J'
'Vallet-Regi, M'
'Obradors, X'
'Rodriguez-Carvajal, J'

_publ_section_title
;
The tubular crystal structure of the new phase Bi~4~ Sr~8~ Cu~5~
O~19+x~ related to the supercoducting perovskites
;
_journal_coden_ASTM PHYCE6
_journal_name_full 'Physica C (Amsterdam) (152,1988-)'
_journal_page_first 525
_journal_page_last 530
_journal_paper_doi 10.1016/0921-4534(89)90281-5
_journal_volume 157
_journal_year 1989
_chemical_formula_structural 'Bi4 Sr8 Cu5 O20.5'
_chemical_formula_sum 'Bi4 Cu5 O20.5 Sr8'
_chemical_name_systematic 'Bismuth strontium copper oxide (4/8/5/20.5)'
_space_group_IT_number 69
_symmetry_cell_setting orthorhombic
_symmetry_Int_Tables_number 69
_symmetry_space_group_name_Hall '-F 2 2'
_symmetry_space_group_name_H-M 'F m m m'
_cell_angle_alpha 90
_cell_angle_beta 90
_cell_angle_gamma 90
_cell_formula_units_Z 8
_cell_length_a 5.373(2)
_cell_length_b 33.907(6)
_cell_length_c 23.966(4)
_cell_volume 4366.2
_refine_ls_R_factor_all 0.052
_cod_database_code 1006012

loop_
_symmetry_equiv_pos_as_xyz
x,y,z
x,-y,-z
-x,y,-z
-x,-y,z
-x,-y,-z
-x,y,z
x,-y,z
x,y,-z
x,1/2+y,1/2+z
1/2+x,y,1/2+z
1/2+x,1/2+y,z
x,1/2-y,1/2-z
1/2+x,-y,1/2-z
1/2+x,1/2-y,-z
-x,1/2+y,1/2-z
1/2-x,y,1/2-z
1/2-x,1/2+y,-z
-x,1/2-y,1/2+z
1/2-x,-y,1/2+z
1/2-x,1/2-y,z
-x,1/2-y,1/2-z
1/2-x,-y,1/2-z
1/2-x,1/2-y,-z
-x,1/2+y,1/2+z
1/2-x,y,1/2+z
1/2-x,1/2+y,z
x,1/2-y,1/2+z
1/2+x,-y,1/2+z
1/2+x,1/2-y,z
x,1/2+y,1/2-z
1/2+x,y,1/2-z
1/2+x,1/2+y,-z

loop_
_atom_site_label
_atom_site_type_symbol
_atom_site_symmetry_multiplicity
_atom_site_Wyckoff_symbol
_atom_site_fract_x
_atom_site_fract_y
_atom_site_fract_z
_atom_site_occupancy
_atom_site_attached_hydrogens
_atom_site_calc_flag
Bi1 Bi3+ 16 m 0. 0.2884(1) 0.1891(1) 1. 0 d
Bi2 Bi3+ 16 m 0. 0.1345(1) 0.1915(1) 1. 0 d
Sr1 Sr2+ 16 m 0. 0.2115(2) 0.0744(2) 1. 0 d
Sr2 Sr2+ 16 m 0. 0.0563(2) 0.0841(3) 1. 0 d
Sr3 Sr2+ 16 m 0. 0.3655(2) 0.0777(3) 1. 0 d
Sr4 Sr2+ 16 m 0. 0.4461(1) 0.1950(3) 1. 0 d
Cu1 Cu2+ 8 h 0. 0.4448(3) 0. 1. 0 d
Cu2 Cu3+ 8 h 0. 0.1323(3) 0. 1. 0 d
Cu3 Cu3+ 8 h 0. 0.2897(3) 0. 1. 0 d
Cu4 Cu2+ 8 i 0. 0.5 0.0824(4) 1. 0 d
Cu5 Cu3+ 8 i 0. 0. 0.1943(5) 1. 0 d
O1 O2- 16 m 0. 0.1334(9) 0.1047(9) 1. 0 d
O2 O2- 16 m 0.5 0.210(1) 0.1047(9) 1. 0 d
O3 O2- 16 m 0. 0.073(1) 0.195(2) 1. 0 d
O4 O2- 16 m 0.5 0.057(1) 0.082(2) 1. 0 d
O5 O2- 32 p 0.380(7) 0.275(1) 0.178(2) 0.5 0 d
O6 O2- 32 p 0.417(7) 0.135(1) 0.185(2) 0.5 0 d
O7 O2- 16 o 0.244(5) 0.091(1) 0. 1. 0 d
O8 O2- 16 o 0.244(5) 0.1704(8) 0. 1. 0 d
O9 O2- 8 e 0.25 0.25 0. 1. 0 d
O10 O2- 16 n 0.244(5) 0. 0.137(2) 1. 0 d
O11 O2- 8 d 0.25 0. 0.25 1. 0 d
O12 O2- 8 g 0.35(2) 0. 0. 0.5 0 d

loop_
_atom_type_symbol
_atom_type_oxidation_number
Bi3+ 3.000
Sr2+ 2.000
Cu2+ 2.000
Cu3+ 3.000
O2- -2.000
